data_4121701
loop_
_publ_author_name
'Fujino, Daishi'
'Yorimitsu, Hideki'
'Osuka, Atsuhiro'

_publ_section_title
;
 Regiocontrolled palladium-catalyzed arylative cyclizations of alkynols.
;
_journal_issue 17
_journal_name_full 'Journal of the American Chemical Society'
_journal_page_first 6255
_journal_page_last 6258
_journal_paper_doi 10.1021/ja5029028
_journal_volume 136
_journal_year 2014
_chemical_formula_moiety 'C46 H37 F3 O4 P2 Pd S'
_chemical_formula_sum 'C46 H37 F3 O4 P2 Pd S'
_chemical_formula_weight 911.16
_chemical_name_systematic
; 
 ? 
;
_space_group_IT_number 14
_symmetry_cell_setting monoclinic
_symmetry_Int_Tables_number 14
_symmetry_space_group_name_Hall '-P 2yn'
_symmetry_space_group_name_H-M 'P 1 21/n 1'
_atom_sites_solution_hydrogens geom
_atom_sites_solution_primary direct
_atom_sites_solution_secondary difmap
_audit_creation_method SHELXL-97
_cell_angle_alpha 90.00
_cell_angle_beta 98.9852(7)
_cell_angle_gamma 90.00
_cell_formula_units_Z 4
_cell_length_a 15.3811(3)
_cell_length_b 13.5148(3)
_cell_length_c 19.2527(4)
_cell_measurement_temperature 93(2)
_cell_volume 3953.00(14)
_computing_structure_refinement 'SHELXL-97 (Sheldrick, 1997)'
_computing_structure_solution 'SHELXS-97 (Sheldrick, 1990)'
_diffrn_ambient_temperature 93(2)
_diffrn_detector_area_resol_mean 10.0
_diffrn_measured_fraction_theta_full 0.972
_diffrn_measured_fraction_theta_max 0.972
_diffrn_measurement_device_type 'Rigaku RAXIS-RAPID'
_diffrn_measurement_method \w
_diffrn_radiation_monochromator graphite
_diffrn_radiation_source 'fine-focus sealed tube'
_diffrn_radiation_type CuK\a
_diffrn_radiation_wavelength 1.54187
_diffrn_reflns_av_R_equivalents 0.0971
_diffrn_reflns_av_sigmaI/netI 0.0858
_diffrn_reflns_limit_h_max 18
_diffrn_reflns_limit_h_min -18
_diffrn_reflns_limit_k_max 16
_diffrn_reflns_limit_k_min -16
_diffrn_reflns_limit_l_max 23
_diffrn_reflns_limit_l_min -23
_diffrn_reflns_number 37698
_diffrn_reflns_theta_full 68.23
_diffrn_reflns_theta_max 68.23
_diffrn_reflns_theta_min 3.43
_exptl_absorpt_coefficient_mu 5.545
_exptl_absorpt_correction_T_max 0.6070
_exptl_absorpt_correction_T_min 0.2870
_exptl_absorpt_correction_type multi-scan
_exptl_absorpt_process_details
;Higashi, T. (1995). 
 Program for Absorption Correction.
 Rigaku Corporation, Tokyo, Japan. 
;
_exptl_crystal_colour colorless
_exptl_crystal_density_diffrn 1.531
_exptl_crystal_density_method 'not measured'
_exptl_crystal_description 'prism '
_exptl_crystal_F_000 1856
_exptl_crystal_size_max 0.30
_exptl_crystal_size_mid 0.30
_exptl_crystal_size_min 0.10
_refine_diff_density_max 1.313
_refine_diff_density_min -1.888
_refine_diff_density_rms 0.130
_refine_ls_extinction_method none
_refine_ls_goodness_of_fit_ref 1.019
_refine_ls_hydrogen_treatment constr
_refine_ls_matrix_type full
_refine_ls_number_parameters 516
_refine_ls_number_reflns 7043
_refine_ls_number_restraints 0
_refine_ls_restrained_S_all 1.019
_refine_ls_R_factor_all 0.0574
_refine_ls_R_factor_gt 0.0503
_refine_ls_shift/su_max 0.001
_refine_ls_shift/su_mean 0.000
_refine_ls_structure_factor_coef Fsqd
_refine_ls_weighting_details 'calc w=1/[\s^2^(Fo^2^)+(0.0900P)^2^+2.9007P] where P=(Fo^2^+2Fc^2^)/3'
_refine_ls_weighting_scheme calc
_refine_ls_wR_factor_gt 0.1319
_refine_ls_wR_factor_ref 0.1469
_reflns_number_gt 6212
_reflns_number_total 7043
_reflns_threshold_expression >2sigma(I)
_cod_data_source_file ja5029028_si_004.cif
_cod_data_source_block 130412fu
_cod_depositor_comments 'Adding full bibliography for 4121701--4121704.cif.'
_cod_original_sg_symbol_Hall '-P 2yn '
_cod_original_sg_symbol_H-M 'P 21/n'
_cod_database_code 4121701

loop_
_symmetry_equiv_pos_as_xyz
'x, y, z'
'-x+1/2, y+1/2, -z+1/2'
'-x, -y, -z'
'x-1/2, -y-1/2, z-1/2'

loop_
_atom_site_label
_atom_site_type_symbol
_atom_site_fract_x
_atom_site_fract_y
_atom_site_fract_z
_atom_site_U_iso_or_equiv
_atom_site_adp_type
_atom_site_occupancy
_atom_site_symmetry_multiplicity
_atom_site_calc_flag
_atom_site_refinement_flags
Pd2 Pd 0.402834(17) 0.780128(17) 0.198987(12) 0.01634(13) Uani 1 1 d .
P1 P 0.46682(7) 0.77908(6) 0.31505(5) 0.0159(2) Uani 1 1 d .
P4 P 0.33146(7) 0.73631(7) 0.09046(5) 0.0189(2) Uani 1 1 d .
S1 S 0.19630(7) 0.75102(7) -0.33573(5) 0.0306(3) Uani 1 1 d .
C1 C 0.3475(3) 0.7914(2) 0.0077(2) 0.0237(9) Uani 1 1 d .
O1 O 0.45615(17) 0.63224(16) 0.20041(12) 0.0198(6) Uani 1 1 d .
C2 C 0.3484(3) 0.9133(3) 0.19881(18) 0.0235(8) Uani 1 1 d .
C3 C 0.4354(2) 0.5714(3) 0.14104(18) 0.0191(8) Uani 1 1 d .
C4 C 0.3887(3) 0.7708(2) 0.37658(19) 0.0182(8) Uani 1 1 d .
C5 C 0.5437(2) 0.8735(2) 0.35287(18) 0.0180(8) Uani 1 1 d .
C6 C 0.5088(2) 0.5957(3) 0.26157(17) 0.0182(8) Uani 1 1 d .
C7 C 0.3974(3) 0.4663(3) 0.01703(19) 0.0209(8) Uani 1 1 d .
H1 H 0.3863 0.4303 -0.0258 0.025 Uiso 1 1 calc R
C8 C 0.5215(2) 0.6594(2) 0.31916(19) 0.0190(8) Uani 1 1 d .
C9 C 0.3580(3) 0.5571(3) 0.02296(18) 0.0223(8) Uani 1 1 d .
H2 H 0.3180 0.5825 -0.0156 0.027 Uiso 1 1 calc R
C10 C 0.4736(2) 0.4795(2) 0.13750(18) 0.0187(8) Uani 1 1 d .
C11 C 0.2137(3) 0.7267(3) 0.08829(19) 0.0223(9) Uani 1 1 d .
C12 C 0.5456(3) 0.5020(3) 0.26276(19) 0.0204(8) Uani 1 1 d .
O2 O 0.1650(2) 0.7567(2) -0.26941(15) 0.0429(8) Uani 1 1 d .
C13 C 0.5741(2) 0.6274(3) 0.38030(19) 0.0214(8) Uani 1 1 d .
H3 H 0.5851 0.6703 0.4198 0.026 Uiso 1 1 calc R
C14 C 0.3762(3) 0.6117(2) 0.08471(18) 0.0192(8) Uani 1 1 d .
C15 C 0.0724(3) 0.8079(3) 0.0775(2) 0.0323(10) Uani 1 1 d .
H4 H 0.0369 0.8647 0.0653 0.039 Uiso 1 1 calc R
C16 C 0.3957(3) 0.9976(3) 0.1874(2) 0.0325(10) Uani 1 1 d .
H5 H 0.4538 0.9916 0.1770 0.039 Uiso 1 1 calc R
C17 C 0.0358(3) 0.7236(3) 0.1009(2) 0.0316(10) Uani 1 1 d .
H6 H -0.0251 0.7225 0.1044 0.038 Uiso 1 1 calc R
C18 C 0.2632(3) 0.9239(3) 0.2130(2) 0.0312(10) Uani 1 1 d .
H7 H 0.2293 0.8673 0.2204 0.037 Uiso 1 1 calc R
O3 O 0.2901(2) 0.7528(2) -0.3331(2) 0.0501(9) Uani 1 1 d .
C19 C 0.4532(3) 0.4281(3) 0.07434(19) 0.0218(8) Uani 1 1 d .
H8 H 0.4785 0.3646 0.0704 0.026 Uiso 1 1 calc R
C20 C 0.6416(3) 1.0059(3) 0.3328(2) 0.0269(9) Uani 1 1 d .
H9 H 0.6715 1.0426 0.3016 0.032 Uiso 1 1 calc R
C21 C 0.5549(3) 0.8984(3) 0.42443(18) 0.0229(8) Uani 1 1 d .
H10 H 0.5256 0.8617 0.4559 0.027 Uiso 1 1 calc R
C22 C 0.6520(3) 1.0310(3) 0.4038(2) 0.0263(9) Uani 1 1 d .
H11 H 0.6885 1.0851 0.4211 0.032 Uiso 1 1 calc R
C23 C 0.3068(3) 0.8158(3) -0.1174(2) 0.0294(9) Uani 1 1 d .
H12 H 0.2655 0.8090 -0.1593 0.035 Uiso 1 1 calc R
C24 C 0.5880(3) 0.9280(3) 0.30790(19) 0.0246(9) Uani 1 1 d .
H13 H 0.5811 0.9112 0.2594 0.030 Uiso 1 1 calc R
C25 C 0.6280(3) 0.4241(3) 0.1757(2) 0.0272(9) Uani 1 1 d .
H14 H 0.6500 0.4897 0.1653 0.041 Uiso 1 1 calc R
H15 H 0.6228 0.3826 0.1335 0.041 Uiso 1 1 calc R
H16 H 0.6690 0.3933 0.2136 0.041 Uiso 1 1 calc R
C26 C 0.5369(3) 0.4347(2) 0.19887(19) 0.0199(8) Uani 1 1 d .
C27 C 0.5960(3) 0.4720(3) 0.3263(2) 0.0224(8) Uani 1 1 d .
H17 H 0.6207 0.4074 0.3297 0.027 Uiso 1 1 calc R
C28 C 0.2608(3) 0.7711(3) 0.4637(2) 0.0314(10) Uani 1 1 d .
H18 H 0.2171 0.7711 0.4935 0.038 Uiso 1 1 calc R
C29 C 0.5030(3) 0.3323(3) 0.2175(2) 0.0294(10) Uani 1 1 d .
H19 H 0.5451 0.3025 0.2551 0.044 Uiso 1 1 calc R
H20 H 0.4964 0.2897 0.1759 0.044 Uiso 1 1 calc R
H21 H 0.4458 0.3398 0.2334 0.044 Uiso 1 1 calc R
C30 C 0.3795(3) 0.6901(3) 0.4196(2) 0.0279(9) Uani 1 1 d .
H22 H 0.4168 0.6341 0.4191 0.033 Uiso 1 1 calc R
C31 C 0.3867(3) 0.8609(3) -0.1192(2) 0.0326(10) Uani 1 1 d .
H23 H 0.4004 0.8839 -0.1628 0.039 Uiso 1 1 calc R
C32 C 0.1758(3) 0.6422(3) 0.11303(19) 0.0263(9) Uani 1 1 d .
H24 H 0.2110 0.5852 0.1255 0.032 Uiso 1 1 calc R
C33 C 0.2871(3) 0.7805(2) -0.0546(2) 0.0230(9) Uani 1 1 d .
H25 H 0.2323 0.7485 -0.0534 0.028 Uiso 1 1 calc R
C34 C 0.1608(3) 0.8098(3) 0.0717(2) 0.0292(9) Uani 1 1 d .
H26 H 0.1858 0.8685 0.0561 0.035 Uiso 1 1 calc R
C35 C 0.6106(3) 0.5339(3) 0.38421(19) 0.0243(9) Uani 1 1 d .
H27 H 0.6456 0.5121 0.4265 0.029 Uiso 1 1 calc R
C36 C 0.3162(3) 0.6913(3) 0.4630(2) 0.0344(10) Uani 1 1 d .
H28 H 0.3108 0.6364 0.4929 0.041 Uiso 1 1 calc R
C37 C 0.6092(3) 0.9771(3) 0.4489(2) 0.0267(9) Uani 1 1 d .
H29 H 0.6169 0.9940 0.4974 0.032 Uiso 1 1 calc R
C38 C 0.3335(3) 0.8519(3) 0.3777(2) 0.0239(8) Uani 1 1 d .
H30 H 0.3399 0.9079 0.3491 0.029 Uiso 1 1 calc R
C39 C 0.2753(4) 1.1016(3) 0.2062(3) 0.0516(16) Uani 1 1 d .
H31 H 0.2508 1.1656 0.2095 0.062 Uiso 1 1 calc R
C40 C 0.0867(3) 0.6410(3) 0.1194(2) 0.0325(10) Uani 1 1 d .
H32 H 0.0613 0.5835 0.1364 0.039 Uiso 1 1 calc R
C41 C 0.4275(3) 0.8390(3) 0.0045(2) 0.0350(11) Uani 1 1 d .
H33 H 0.4687 0.8480 0.0463 0.042 Uiso 1 1 calc R
C42 C 0.3582(4) 1.0912(3) 0.1913(3) 0.0450(13) Uani 1 1 d .
H34 H 0.3913 1.1484 0.1834 0.054 Uiso 1 1 calc R
C43 C 0.2276(3) 1.0193(4) 0.2162(2) 0.0421(12) Uani 1 1 d .
H35 H 0.1691 1.0265 0.2256 0.051 Uiso 1 1 calc R
C44 C 0.2692(3) 0.8513(3) 0.4206(2) 0.0283(9) Uani 1 1 d .
H36 H 0.2307 0.9063 0.4205 0.034 Uiso 1 1 calc R
C45 C 0.4471(3) 0.8732(3) -0.0590(2) 0.0405(11) Uani 1 1 d .
H37 H 0.5017 0.9050 -0.0611 0.049 Uiso 1 1 calc R
F1 F 0.20902(15) 0.55800(15) -0.31892(12) 0.0322(6) Uani 1 1 d .
F2 F 0.08189(16) 0.60639(19) -0.36871(12) 0.0371(6) Uani 1 1 d .
F3 F 0.1906(2) 0.60420(19) -0.42699(13) 0.0482(7) Uani 1 1 d .
C46 C 0.1686(3) 0.6244(3) -0.3642(2) 0.0265(9) Uani 1 1 d .
O4 O 0.1477(3) 0.8088(2) -0.39101(17) 0.0514(10) Uani 1 1 d .

loop_
_atom_site_aniso_label
_atom_site_aniso_U_11
_atom_site_aniso_U_22
_atom_site_aniso_U_33
_atom_site_aniso_U_23
_atom_site_aniso_U_13
_atom_site_aniso_U_12
Pd2 0.0170(2) 0.01362(17) 0.01745(18) -0.00132(8) -0.00037(13) 0.00065(9)
P1 0.0155(6) 0.0139(4) 0.0175(5) -0.0016(3) 0.0002(4) 0.0000(3)
P4 0.0191(6) 0.0185(4) 0.0179(5) -0.0018(3) -0.0007(4) -0.0006(4)
S1 0.0394(7) 0.0209(5) 0.0319(5) 0.0059(4) 0.0069(5) 0.0056(5)
C1 0.030(3) 0.0163(17) 0.0236(19) -0.0005(14) 0.0000(17) -0.0016(15)
O1 0.0233(16) 0.0155(11) 0.0188(12) -0.0032(9) -0.0022(10) 0.0017(10)
C2 0.027(2) 0.0222(18) 0.0195(17) -0.0033(14) -0.0034(15) 0.0049(16)
C3 0.019(2) 0.0183(16) 0.0202(17) -0.0043(14) 0.0023(14) -0.0048(14)
C4 0.017(2) 0.0197(17) 0.0170(17) -0.0059(13) 0.0004(15) -0.0028(14)
C5 0.017(2) 0.0124(15) 0.0231(17) -0.0010(13) -0.0006(14) 0.0030(14)
C6 0.015(2) 0.0205(16) 0.0179(16) 0.0044(14) -0.0008(14) -0.0010(14)
C7 0.019(2) 0.0213(17) 0.0240(18) -0.0070(14) 0.0078(15) -0.0081(15)
C8 0.017(2) 0.0158(16) 0.0241(18) 0.0027(14) 0.0021(15) -0.0021(14)
C9 0.024(2) 0.0229(18) 0.0195(17) 0.0004(14) 0.0023(15) -0.0077(16)
C10 0.016(2) 0.0155(16) 0.0254(18) 0.0029(14) 0.0061(15) -0.0063(14)
C11 0.020(2) 0.0281(19) 0.0175(18) -0.0085(13) -0.0023(16) 0.0029(15)
C12 0.018(2) 0.0189(17) 0.0244(18) 0.0012(14) 0.0049(15) 0.0001(15)
O2 0.071(3) 0.0334(15) 0.0259(15) -0.0027(13) 0.0127(15) 0.0033(17)
C13 0.018(2) 0.0207(17) 0.0240(18) -0.0037(14) -0.0006(15) -0.0011(15)
C14 0.020(2) 0.0173(16) 0.0210(17) -0.0005(14) 0.0063(15) -0.0035(14)
C15 0.027(3) 0.042(2) 0.026(2) -0.0036(19) -0.0006(17) 0.011(2)
C16 0.031(3) 0.0207(19) 0.044(2) -0.0001(17) -0.0006(19) 0.0041(17)
C17 0.024(3) 0.045(3) 0.025(2) -0.0072(16) 0.0047(18) -0.0022(18)
C18 0.026(3) 0.034(2) 0.032(2) -0.0052(17) -0.0012(17) 0.0125(18)
O3 0.032(2) 0.0279(15) 0.090(3) 0.0070(18) 0.0112(18) -0.0094(15)
C19 0.021(2) 0.0159(16) 0.0296(19) -0.0055(14) 0.0081(16) -0.0054(15)
C20 0.024(2) 0.0290(19) 0.028(2) -0.0011(16) 0.0058(16) -0.0067(17)
C21 0.026(2) 0.0223(17) 0.0194(17) 0.0026(14) 0.0021(15) -0.0024(16)
C22 0.022(2) 0.0191(17) 0.036(2) -0.0032(16) 0.0009(17) -0.0068(16)
C23 0.033(3) 0.027(2) 0.027(2) -0.0004(17) 0.0029(17) 0.0159(19)
C24 0.022(2) 0.028(2) 0.0229(19) -0.0049(15) 0.0033(16) -0.0041(16)
C25 0.027(2) 0.0273(19) 0.0274(19) 0.0000(16) 0.0047(16) 0.0084(17)
C26 0.024(2) 0.0144(15) 0.0219(17) -0.0002(13) 0.0051(15) 0.0016(15)
C27 0.020(2) 0.0200(17) 0.0273(19) 0.0001(15) 0.0038(15) 0.0038(15)
C28 0.031(3) 0.038(2) 0.027(2) -0.0032(16) 0.0080(18) -0.0010(18)
C29 0.044(3) 0.0157(17) 0.028(2) 0.0000(15) 0.0058(18) -0.0029(17)
C30 0.023(3) 0.0249(18) 0.036(2) 0.0030(17) 0.0062(17) 0.0024(17)
C31 0.048(3) 0.0243(19) 0.027(2) 0.0064(16) 0.0106(19) 0.0073(19)
C32 0.025(3) 0.0267(19) 0.0266(19) -0.0048(16) 0.0016(16) -0.0016(16)
C33 0.022(2) 0.0229(19) 0.0234(19) 0.0011(13) 0.0026(17) 0.0051(14)
C34 0.030(3) 0.0282(19) 0.027(2) -0.0013(17) -0.0018(17) 0.0065(18)
C35 0.018(2) 0.0279(19) 0.0262(19) 0.0014(15) 0.0017(16) 0.0033(16)
C36 0.032(3) 0.036(2) 0.037(2) 0.0117(19) 0.0106(19) -0.001(2)
C37 0.027(3) 0.0276(19) 0.0228(18) -0.0039(15) -0.0030(16) -0.0028(17)
C38 0.023(2) 0.0206(18) 0.0284(19) -0.0016(15) 0.0045(16) -0.0004(16)
C39 0.059(4) 0.031(2) 0.054(3) -0.016(2) -0.025(3) 0.025(2)
C40 0.029(3) 0.035(2) 0.033(2) -0.0039(18) 0.0049(18) -0.0057(19)
C41 0.041(3) 0.035(2) 0.027(2) 0.0058(17) -0.0009(19) -0.013(2)
C42 0.055(4) 0.0180(19) 0.054(3) -0.0023(19) -0.017(2) 0.004(2)
C43 0.026(3) 0.054(3) 0.045(3) -0.016(2) -0.003(2) 0.021(2)
C44 0.023(3) 0.032(2) 0.032(2) -0.0058(17) 0.0098(17) 0.0015(17)
C45 0.042(3) 0.040(2) 0.041(2) 0.011(2) 0.012(2) -0.017(2)
F1 0.0278(14) 0.0213(11) 0.0463(14) 0.0047(10) 0.0019(11) 0.0006(9)
F2 0.0236(15) 0.0513(15) 0.0345(13) 0.0027(11) -0.0012(10) -0.0006(11)
F3 0.070(2) 0.0428(15) 0.0381(14) -0.0086(12) 0.0281(14) -0.0048(14)
C46 0.020(2) 0.034(2) 0.0258(19) 0.0036(16) 0.0054(16) -0.0002(17)
O4 0.076(3) 0.0395(17) 0.0396(18) 0.0205(15) 0.0098(18) 0.0254(18)

loop_
_atom_type_symbol
_atom_type_description
_atom_type_scat_dispersion_real
_atom_type_scat_dispersion_imag
_atom_type_scat_source
C C 0.0181 0.0091 'International Tables Vol C Tables 4.2.6.8 and 6.1.1.4'
H H 0.0000 0.0000 'International Tables Vol C Tables 4.2.6.8 and 6.1.1.4'
F F 0.0727 0.0534 'International Tables Vol C Tables 4.2.6.8 and 6.1.1.4'
O O 0.0492 0.0322 'International Tables Vol C Tables 4.2.6.8 and 6.1.1.4'
P P 0.2955 0.4335 'International Tables Vol C Tables 4.2.6.8 and 6.1.1.4'
Pd Pd 0.1215 3.9337 'International Tables Vol C Tables 4.2.6.8 and 6.1.1.4'
S S 0.3331 0.5567 'International Tables Vol C Tables 4.2.6.8 and 6.1.1.4'

loop_
_geom_angle_atom_site_label_1
_geom_angle_atom_site_label_2
_geom_angle_atom_site_label_3
_geom_angle
C2 Pd2 O1 177.20(14)
C2 Pd2 P4 95.24(10)
O1 Pd2 P4 84.19(7)
C2 Pd2 P1 97.11(10)
O1 Pd2 P1 82.98(6)
P4 Pd2 P1 163.99(3)
C5 P1 C4 103.78(16)
C5 P1 C8 109.89(16)
C4 P1 C8 105.35(16)
C5 P1 Pd2 122.67(12)
C4 P1 Pd2 114.07(12)
C8 P1 Pd2 99.94(11)
C11 P4 C1 106.42(19)
C11 P4 C14 108.49(17)
C1 P4 C14 102.78(17)
C11 P4 Pd2 112.11(13)
C1 P4 Pd2 125.94(13)
C14 P4 Pd2 99.36(12)
O4 S1 O2 115.0(2)
O4 S1 O3 114.9(2)
O2 S1 O3 116.3(2)
O4 S1 C46 102.6(2)
O2 S1 C46 102.88(19)
O3 S1 C46 102.23(19)
C41 C1 C33 118.6(4)
C41 C1 P4 118.0(3)
C33 C1 P4 123.0(3)
C3 O1 C6 120.2(3)
C3 O1 Pd2 119.6(2)
C6 O1 Pd2 120.16(19)
C18 C2 C16 118.8(4)
C18 C2 Pd2 120.3(3)
C16 C2 Pd2 120.9(3)
C10 C3 O1 121.5(3)
C10 C3 C14 122.5(3)
O1 C3 C14 115.9(3)
C38 C4 C30 119.4(4)
C38 C4 P1 115.4(3)
C30 C4 P1 125.2(3)
C24 C5 C21 119.1(3)
C24 C5 P1 118.3(3)
C21 C5 P1 122.4(3)
C12 C6 C8 123.0(3)
C12 C6 O1 120.9(3)
C8 C6 O1 116.0(3)
C9 C7 C19 119.3(3)
C9 C7 H1 120.3
C19 C7 H1 120.3
C13 C8 C6 118.2(3)
C13 C8 P1 121.2(3)
C6 C8 P1 120.6(3)
C7 C9 C14 120.6(3)
C7 C9 H2 119.7
C14 C9 H2 119.7
C3 C10 C19 116.9(3)
C3 C10 C26 122.8(3)
C19 C10 C26 120.3(3)
C34 C11 C32 118.4(4)
C34 C11 P4 119.6(3)
C32 C11 P4 121.3(3)
C6 C12 C27 116.6(3)
C6 C12 C26 123.3(3)
C27 C12 C26 120.1(3)
C35 C13 C8 120.6(3)
C35 C13 H3 119.7
C8 C13 H3 119.7
C9 C14 C3 118.2(3)
C9 C14 P4 120.8(3)
C3 C14 P4 120.8(3)
C17 C15 C34 120.0(4)
C17 C15 H4 120.0
C34 C15 H4 120.0
C2 C16 C42 120.3(4)
C2 C16 H5 119.9
C42 C16 H5 119.9
C15 C17 C40 120.7(5)
C15 C17 H6 119.7
C40 C17 H6 119.7
C2 C18 C43 119.4(4)
C2 C18 H7 120.3
C43 C18 H7 120.3
C7 C19 C10 122.4(3)
C7 C19 H8 118.8
C10 C19 H8 118.8
C24 C20 C22 119.9(4)
C24 C20 H9 120.1
C22 C20 H9 120.1
C37 C21 C5 119.5(4)
C37 C21 H10 120.2
C5 C21 H10 120.2
C37 C22 C20 119.8(3)
C37 C22 H11 120.1
C20 C22 H11 120.1
C33 C23 C31 119.7(4)
C33 C23 H12 120.1
C31 C23 H12 120.1
C20 C24 C5 120.8(3)
C20 C24 H13 119.6
C5 C24 H13 119.6
C26 C25 H14 109.5
C26 C25 H15 109.5
H14 C25 H15 109.5
C26 C25 H16 109.5
H14 C25 H16 109.5
H15 C25 H16 109.5
C12 C26 C10 110.7(3)
C12 C26 C29 109.8(3)
C10 C26 C29 109.7(3)
C12 C26 C25 108.7(3)
C10 C26 C25 108.1(3)
C29 C26 C25 109.9(3)
C35 C27 C12 121.8(3)
C35 C27 H17 119.1
C12 C27 H17 119.1
C36 C28 C44 119.6(4)
C36 C28 H18 120.2
C44 C28 H18 120.2
C26 C29 H19 109.5
C26 C29 H20 109.5
H19 C29 H20 109.5
C26 C29 H21 109.5
H19 C29 H21 109.5
H20 C29 H21 109.5
C36 C30 C4 119.9(4)
C36 C30 H22 120.0
C4 C30 H22 120.0
C23 C31 C45 121.3(4)
C23 C31 H23 119.4
C45 C31 H23 119.4
C40 C32 C11 120.5(4)
C40 C32 H24 119.8
C11 C32 H24 119.8
C23 C33 C1 120.4(4)
C23 C33 H25 119.8
C1 C33 H25 119.8
C15 C34 C11 120.9(4)
C15 C34 H26 119.6
C11 C34 H26 119.6
C13 C35 C27 119.8(3)
C13 C35 H27 120.1
C27 C35 H27 120.1
C28 C36 C30 120.7(4)
C28 C36 H28 119.6
C30 C36 H28 119.6
C22 C37 C21 120.8(3)
C22 C37 H29 119.6
C21 C37 H29 119.6
C44 C38 C4 120.0(4)
C44 C38 H30 120.0
C4 C38 H30 120.0
C42 C39 C43 119.3(4)
C42 C39 H31 120.3
C43 C39 H31 120.3
C17 C40 C32 119.6(4)
C17 C40 H32 120.2
C32 C40 H32 120.2
C45 C41 C1 120.5(4)
C45 C41 H33 119.8
C1 C41 H33 119.8
C39 C42 C16 120.9(5)
C39 C42 H34 119.5
C16 C42 H34 119.5
C39 C43 C18 121.3(5)
C39 C43 H35 119.4
C18 C43 H35 119.4
C28 C44 C38 120.3(4)
C28 C44 H36 119.9
C38 C44 H36 119.9
C31 C45 C41 119.5(4)
C31 C45 H37 120.3
C41 C45 H37 120.3
F3 C46 F1 107.3(3)
F3 C46 F2 107.1(3)
F1 C46 F2 106.0(3)
F3 C46 S1 112.6(3)
F1 C46 S1 111.7(3)
F2 C46 S1 111.7(3)

loop_
_geom_bond_atom_site_label_1
_geom_bond_atom_site_label_2
_geom_bond_distance
Pd2 C2 1.984(4)
Pd2 O1 2.159(2)
Pd2 P4 2.2814(9)
Pd2 P1 2.2967(9)
P1 C5 1.814(4)
P1 C4 1.818(4)
P1 C8 1.820(4)
P4 C11 1.809(4)
P4 C1 1.810(4)
P4 C14 1.829(4)
S1 O4 1.432(3)
S1 O2 1.435(3)
S1 O3 1.436(4)
S1 C46 1.827(4)
C1 C41 1.398(6)
C1 C33 1.407(5)
O1 C3 1.403(4)
O1 C6 1.410(4)
C2 C18 1.386(6)
C2 C16 1.388(6)
C3 C10 1.380(5)
C3 C14 1.412(5)
C4 C38 1.389(5)
C4 C30 1.390(5)
C5 C24 1.393(5)
C5 C21 1.403(5)
C6 C12 1.386(5)
C6 C8 1.393(5)
C7 C9 1.382(5)
C7 C19 1.388(5)
C7 H1 0.9500
C8 C13 1.389(5)
C9 C14 1.390(5)
C9 H2 0.9500
C10 C19 1.393(5)
C10 C26 1.533(5)
C11 C34 1.395(5)
C11 C32 1.400(5)
C12 C27 1.402(5)
C12 C26 1.518(5)
C13 C35 1.380(5)
C13 H3 0.9500
C15 C17 1.377(6)
C15 C34 1.381(6)
C15 H4 0.9500
C16 C42 1.398(6)
C16 H5 0.9500
C17 C40 1.379(6)
C17 H6 0.9500
C18 C43 1.406(6)
C18 H7 0.9500
C19 H8 0.9500
C20 C24 1.377(5)
C20 C22 1.393(5)
C20 H9 0.9500
C21 C37 1.388(5)
C21 H10 0.9500
C22 C37 1.377(6)
C22 H11 0.9500
C23 C33 1.376(6)
C23 C31 1.377(6)
C23 H12 0.9500
C24 H13 0.9500
C25 C26 1.542(6)
C25 H14 0.9800
C25 H15 0.9800
C25 H16 0.9800
C26 C29 1.541(5)
C27 C35 1.384(5)
C27 H17 0.9500
C28 C36 1.375(6)
C28 C44 1.383(6)
C28 H18 0.9500
C29 H19 0.9800
C29 H20 0.9800
C29 H21 0.9800
C30 C36 1.379(6)
C30 H22 0.9500
C31 C45 1.377(6)
C31 H23 0.9500
C32 C40 1.394(6)
C32 H24 0.9500
C33 H25 0.9500
C34 H26 0.9500
C35 H27 0.9500
C36 H28 0.9500
C37 H29 0.9500
C38 C44 1.383(5)
C38 H30 0.9500
C39 C42 1.358(8)
C39 C43 1.364(7)
C39 H31 0.9500
C40 H32 0.9500
C41 C45 1.384(6)
C41 H33 0.9500
C42 H34 0.9500
C43 H35 0.9500
C44 H36 0.9500
C45 H37 0.9500
F1 C46 1.335(4)
F2 C46 1.346(5)
F3 C46 1.333(4)

loop_
_geom_torsion_atom_site_label_1
_geom_torsion_atom_site_label_2
_geom_torsion_atom_site_label_3
_geom_torsion_atom_site_label_4
_geom_torsion
C2 Pd2 P1 C5 -56.94(19)
O1 Pd2 P1 C5 125.88(16)
P4 Pd2 P1 C5 162.87(18)
C2 Pd2 P1 C4 69.65(17)
O1 Pd2 P1 C4 -107.52(14)
P4 Pd2 P1 C4 -70.54(19)
C2 Pd2 P1 C8 -178.46(17)
O1 Pd2 P1 C8 4.36(14)
P4 Pd2 P1 C8 41.3(2)
C2 Pd2 P4 C11 -64.99(18)
O1 Pd2 P4 C11 112.25(15)
P1 Pd2 P4 C11 75.36(19)
C2 Pd2 P4 C1 67.2(2)
O1 Pd2 P4 C1 -115.57(19)
P1 Pd2 P4 C1 -152.5(2)
C2 Pd2 P4 C14 -179.45(17)
O1 Pd2 P4 C14 -2.21(14)
P1 Pd2 P4 C14 -39.1(2)
C11 P4 C1 C41 157.7(3)
C14 P4 C1 C41 -88.4(3)
Pd2 P4 C1 C41 23.4(4)
C11 P4 C1 C33 -28.5(4)
C14 P4 C1 C33 85.5(4)
Pd2 P4 C1 C33 -162.8(3)
C2 Pd2 O1 C3 82(2)
P4 Pd2 O1 C3 3.2(2)
P1 Pd2 O1 C3 173.6(3)
C2 Pd2 O1 C6 -96(2)
P4 Pd2 O1 C6 -174.4(2)
P1 Pd2 O1 C6 -4.0(2)
O1 Pd2 C2 C18 0(3)
P4 Pd2 C2 C18 78.4(3)
P1 Pd2 C2 C18 -91.4(3)
O1 Pd2 C2 C16 178(18)
P4 Pd2 C2 C16 -104.3(3)
P1 Pd2 C2 C16 85.9(3)
C6 O1 C3 C10 -7.7(5)
Pd2 O1 C3 C10 174.7(3)
C6 O1 C3 C14 174.7(3)
Pd2 O1 C3 C14 -3.0(4)
C5 P1 C4 C38 69.8(3)
C8 P1 C4 C38 -174.7(3)
Pd2 P1 C4 C38 -66.1(3)
C5 P1 C4 C30 -111.9(3)
C8 P1 C4 C30 3.6(4)
Pd2 P1 C4 C30 112.2(3)
C4 P1 C5 C24 -153.0(3)
C8 P1 C5 C24 94.8(3)
Pd2 P1 C5 C24 -22.0(4)
C4 P1 C5 C21 22.0(3)
C8 P1 C5 C21 -90.3(3)
Pd2 P1 C5 C21 153.0(3)
C3 O1 C6 C12 4.2(5)
Pd2 O1 C6 C12 -178.2(3)
C3 O1 C6 C8 -176.3(3)
Pd2 O1 C6 C8 1.3(4)
C12 C6 C8 C13 0.5(6)
O1 C6 C8 C13 -178.9(3)
C12 C6 C8 P1 -177.1(3)
O1 C6 C8 P1 3.4(5)
C5 P1 C8 C13 46.4(4)
C4 P1 C8 C13 -64.8(3)
Pd2 P1 C8 C13 176.7(3)
C5 P1 C8 C6 -136.0(3)
C4 P1 C8 C6 112.8(3)
Pd2 P1 C8 C6 -5.8(3)
C19 C7 C9 C14 2.2(6)
O1 C3 C10 C19 -175.6(3)
C14 C3 C10 C19 1.9(5)
O1 C3 C10 C26 3.4(6)
C14 C3 C10 C26 -179.1(3)
C1 P4 C11 C34 -51.6(3)
C14 P4 C11 C34 -161.6(3)
Pd2 P4 C11 C34 89.7(3)
C1 P4 C11 C32 138.1(3)
C14 P4 C11 C32 28.1(4)
Pd2 P4 C11 C32 -80.6(3)
C8 C6 C12 C27 1.3(6)
O1 C6 C12 C27 -179.2(3)
C8 C6 C12 C26 -176.0(4)
O1 C6 C12 C26 3.5(6)
C6 C8 C13 C35 -1.8(6)
P1 C8 C13 C35 175.8(3)
C7 C9 C14 C3 -0.4(6)
C7 C9 C14 P4 174.9(3)
C10 C3 C14 C9 -1.8(6)
O1 C3 C14 C9 175.9(3)
C10 C3 C14 P4 -177.1(3)
O1 C3 C14 P4 0.6(5)
C11 P4 C14 C9 69.3(3)
C1 P4 C14 C9 -43.1(4)
Pd2 P4 C14 C9 -173.5(3)
C11 P4 C14 C3 -115.5(3)
C1 P4 C14 C3 132.0(3)
Pd2 P4 C14 C3 1.7(3)
C18 C2 C16 C42 1.0(6)
Pd2 C2 C16 C42 -176.4(3)
C34 C15 C17 C40 0.7(6)
C16 C2 C18 C43 -0.8(6)
Pd2 C2 C18 C43 176.7(3)
C9 C7 C19 C10 -2.1(6)
C3 C10 C19 C7 0.0(6)
C26 C10 C19 C7 -179.0(3)
C24 C5 C21 C37 0.5(6)
P1 C5 C21 C37 -174.5(3)
C24 C20 C22 C37 0.6(6)
C22 C20 C24 C5 0.0(6)
C21 C5 C24 C20 -0.5(6)
P1 C5 C24 C20 174.7(3)
C6 C12 C26 C10 -7.0(5)
C27 C12 C26 C10 175.8(3)
C6 C12 C26 C29 -128.2(4)
C27 C12 C26 C29 54.6(5)
C6 C12 C26 C25 111.6(4)
C27 C12 C26 C25 -65.6(4)
C3 C10 C26 C12 3.6(5)
C19 C10 C26 C12 -177.5(3)
C3 C10 C26 C29 124.9(4)
C19 C10 C26 C29 -56.2(5)
C3 C10 C26 C25 -115.4(4)
C19 C10 C26 C25 63.6(4)
C6 C12 C27 C35 -2.0(6)
C26 C12 C27 C35 175.4(4)
C38 C4 C30 C36 -0.2(6)
P1 C4 C30 C36 -178.4(3)
C33 C23 C31 C45 -1.2(6)
C34 C11 C32 C40 1.2(5)
P4 C11 C32 C40 171.7(3)
C31 C23 C33 C1 0.8(6)
C41 C1 C33 C23 0.3(6)
P4 C1 C33 C23 -173.6(3)
C17 C15 C34 C11 0.9(6)
C32 C11 C34 C15 -1.8(5)
P4 C11 C34 C15 -172.4(3)
C8 C13 C35 C27 1.2(6)
C12 C27 C35 C13 0.8(6)
C44 C28 C36 C30 -0.5(7)
C4 C30 C36 C28 1.0(6)
C20 C22 C37 C21 -0.6(6)
C5 C21 C37 C22 0.1(6)
C30 C4 C38 C44 -1.0(5)
P1 C4 C38 C44 177.4(3)
C15 C17 C40 C32 -1.2(6)
C11 C32 C40 C17 0.3(6)
C33 C1 C41 C45 -1.0(6)
P4 C1 C41 C45 173.1(4)
C43 C39 C42 C16 -1.1(7)
C2 C16 C42 C39 0.0(7)
C42 C39 C43 C18 1.3(7)
C2 C18 C43 C39 -0.4(6)
C36 C28 C44 C38 -0.7(6)
C4 C38 C44 C28 1.4(6)
C23 C31 C45 C41 0.5(7)
C1 C41 C45 C31 0.6(7)
O4 S1 C46 F3 58.7(4)
O2 S1 C46 F3 178.4(3)
O3 S1 C46 F3 -60.7(3)
O4 S1 C46 F1 179.4(3)
O2 S1 C46 F1 -60.8(3)
O3 S1 C46 F1 60.1(3)
O4 S1 C46 F2 -61.9(3)
O2 S1 C46 F2 57.8(3)
O3 S1 C46 F2 178.7(3)
